data_4343166
loop_
_publ_author_name
'Wen, Yuehong'
'Sheng, Tianlu'
'Xue, Zhenzhen'
'Wang, Yong'
'Zhuo, Chao'
'Zhu, Xiaoquan'
'Hu, Shengmin'
'Wu, Xintao'

_publ_section_title
;
 From Pair Quadruple- to Single-Stranded Helices to Lines in a Mixed
 Ligand System via Adjusting the N-Substituent of l-Glu.
;
_journal_issue 8
_journal_name_full 'Inorganic chemistry'
_journal_page_first 3951
_journal_page_last 3957
_journal_paper_doi 10.1021/acs.inorgchem.5b00130
_journal_volume 54
_journal_year 2015
_chemical_absolute_configuration unk
_chemical_formula_sum 'C24 H21 N3 O5 Zn'
_chemical_formula_weight 496.81
_chemical_name_systematic
; 
 ? 
;
_space_group_IT_number 4
_symmetry_cell_setting monoclinic
_symmetry_space_group_name_Hall 'P 2yb'
_symmetry_space_group_name_H-M 'P 1 21 1'
_atom_sites_solution_hydrogens geom
_atom_sites_solution_primary direct
_atom_sites_solution_secondary difmap
_audit_creation_method SHELXL-97
_cell_angle_alpha 90.00
_cell_angle_beta 97.633(8)
_cell_angle_gamma 90.00
_cell_formula_units_Z 4
_cell_length_a 5.2954(6)
_cell_length_b 21.7207(18)
_cell_length_c 18.731(2)
_cell_measurement_reflns_used 3693
_cell_measurement_temperature 293(2)
_cell_measurement_theta_max 27.4547
_cell_measurement_theta_min 2.1716
_cell_volume 2135.3(4)
_computing_cell_refinement 'CrystalClear (Rigaku Inc., 2008)'
_computing_data_collection 'CrystalClear (Rigaku Inc., 2008)'
_computing_data_reduction 'CrystalClear (Rigaku Inc., 2008)'
_computing_structure_refinement 'SHELXL-97 (Sheldrick, 1997)'
_computing_structure_solution 'SHELXS-97 (Sheldrick, 1990)'
_diffrn_ambient_temperature 293(2)
_diffrn_detector_area_resol_mean 14.6306
_diffrn_measured_fraction_theta_full 0.964
_diffrn_measured_fraction_theta_max 0.964
_diffrn_measurement_device_type 'Mercury70 (2x2 bin mode)'
_diffrn_measurement_method CCD_Profile_fitting
_diffrn_radiation_monochromator graphite
_diffrn_radiation_source 'fine-focus sealed tube'
_diffrn_radiation_type MoK\a
_diffrn_radiation_wavelength 0.71073
_diffrn_reflns_av_R_equivalents 0.1039
_diffrn_reflns_av_sigmaI/netI 0.1831
_diffrn_reflns_limit_h_max 6
_diffrn_reflns_limit_h_min -6
_diffrn_reflns_limit_k_max 28
_diffrn_reflns_limit_k_min -28
_diffrn_reflns_limit_l_max 23
_diffrn_reflns_limit_l_min -24
_diffrn_reflns_number 16739
_diffrn_reflns_theta_full 27.47
_diffrn_reflns_theta_max 27.47
_diffrn_reflns_theta_min 2.17
_exptl_absorpt_coefficient_mu 1.193
_exptl_absorpt_correction_T_max 1.0000
_exptl_absorpt_correction_T_min 0.8992
_exptl_absorpt_correction_type multi-scan
_exptl_crystal_colour White
_exptl_crystal_density_diffrn 1.545
_exptl_crystal_density_method 'not measured'
_exptl_crystal_description Prism
_exptl_crystal_F_000 1024
_exptl_crystal_size_max 0.1000
_exptl_crystal_size_mid 0.0500
_exptl_crystal_size_min 0.0500
_refine_diff_density_max 0.475
_refine_diff_density_min -0.441
_refine_diff_density_rms 0.091
_refine_ls_abs_structure_details 'Flack H D (1983), Acta Cryst. A39, 876-881'
_refine_ls_abs_structure_Flack 0.072(19)
_refine_ls_extinction_method none
_refine_ls_goodness_of_fit_ref 0.967
_refine_ls_hydrogen_treatment constr
_refine_ls_matrix_type full
_refine_ls_number_parameters 595
_refine_ls_number_reflns 9013
_refine_ls_number_restraints 1
_refine_ls_restrained_S_all 0.967
_refine_ls_R_factor_all 0.1493
_refine_ls_R_factor_gt 0.0711
_refine_ls_shift/su_max 0.000
_refine_ls_shift/su_mean 0.000
_refine_ls_structure_factor_coef Fsqd
_refine_ls_weighting_details 'calc w=1/[\s^2^(Fo^2^)+(0.0204P)^2^+0.0000P] where P=(Fo^2^+2Fc^2^)/3'
_refine_ls_weighting_scheme calc
_refine_ls_wR_factor_gt 0.0890
_refine_ls_wR_factor_ref 0.1149
_reflns_number_gt 4804
_reflns_number_total 9013
_reflns_threshold_expression >2sigma(I)
_cod_data_source_file ic5b00130_si_002.cif
_cod_data_source_block 2
_cod_depositor_comments
;
The following automatic conversions were performed:

'_exptl_absorpt_correction_type' value 'Multi-scan' changed to
'multi-scan' according to
/usr/data/users/saulius/crontab/automatic-downloads/current/ACS/lib/dictionaries/cif_core.dic
dictionary named 'cif_core.dic' version 2.4.2 from 2011-04-26.

Automatic conversion script
Id: cif_fix_values 3271 2015-04-21 07:52:19Z andrius 
;
_cod_original_sg_symbol_H-M P2(1)
_cod_database_code 4343166

loop_
_symmetry_equiv_pos_as_xyz
'x, y, z'
'-x, y+1/2, -z'

loop_
_atom_site_label
_atom_site_type_symbol
_atom_site_fract_x
_atom_site_fract_y
_atom_site_fract_z
_atom_site_U_iso_or_equiv
_atom_site_adp_type
_atom_site_occupancy
_atom_site_symmetry_multiplicity
_atom_site_calc_flag
_atom_site_refinement_flags
Zn1 Zn -0.35512(18) -0.16013(4) -0.74061(5) 0.0308(3) Uani 1 1 d .
Zn2 Zn -0.50711(17) -0.07980(4) -1.23230(5) 0.0302(3) Uani 1 1 d .
C1 C -0.321(2) -0.0283(5) -0.7880(6) 0.067(3) Uani 1 1 d .
H1A H -0.4679 -0.0383 -0.8186 0.080 Uiso 1 1 calc R
C2 C -0.244(2) 0.0309(4) -0.7859(6) 0.070(3) Uani 1 1 d .
H2A H -0.3377 0.0604 -0.8141 0.085 Uiso 1 1 calc R
C3 C -0.0164(19) 0.0481(4) -0.7402(5) 0.049(3) Uani 1 1 d .
C4 C 0.1053(17) -0.0006(4) -0.7001(5) 0.050(3) Uani 1 1 d .
H4A H 0.2536 0.0071 -0.6689 0.059 Uiso 1 1 calc R
C5 C 0.0104(18) -0.0595(4) -0.7060(5) 0.050(3) Uani 1 1 d .
H5A H 0.0982 -0.0904 -0.6787 0.060 Uiso 1 1 calc R
C6 C 0.087(2) 0.1103(5) -0.7312(6) 0.062(3) Uani 1 1 d .
H6A H 0.2387 0.1155 -0.7007 0.074 Uiso 1 1 calc R
C7 C -0.018(2) 0.1589(5) -0.7628(5) 0.059(3) Uani 1 1 d .
H7A H -0.1757 0.1542 -0.7908 0.071 Uiso 1 1 calc R
C8 C 0.097(2) 0.2218(4) -0.7574(5) 0.050(3) Uani 1 1 d .
C9 C -0.0171(18) 0.2695(4) -0.8008(5) 0.048(3) Uani 1 1 d .
H9A H -0.1694 0.2634 -0.8310 0.057 Uiso 1 1 calc R
C10 C 0.1033(16) 0.3252(4) -0.7974(4) 0.040(2) Uani 1 1 d .
H10A H 0.0259 0.3562 -0.8268 0.048 Uiso 1 1 calc R
C11 C 0.4293(17) 0.2936(4) -0.7157(5) 0.043(2) Uani 1 1 d .
H11A H 0.5841 0.3011 -0.6874 0.052 Uiso 1 1 calc R
C12 C 0.3221(19) 0.2350(4) -0.7138(5) 0.054(3) Uani 1 1 d .
H12A H 0.4018 0.2050 -0.6833 0.065 Uiso 1 1 calc R
C13 C -0.6726(15) -0.1515(4) -0.8655(4) 0.0314(19) Uani 1 1 d .
C14 C -0.8890(13) -0.1241(4) -0.9153(4) 0.029(2) Uani 1 1 d .
H14A H -0.9100 -0.0814 -0.9019 0.035 Uiso 1 1 calc R
H14B H -1.0447 -0.1458 -0.9090 0.035 Uiso 1 1 calc R
C15 C -0.8512(13) -0.1268(3) -0.9949(4) 0.030(2) Uani 1 1 d .
H15A H -1.0038 -0.1114 -1.0238 0.036 Uiso 1 1 calc R
H15B H -0.8292 -0.1694 -1.0082 0.036 Uiso 1 1 calc R
C22 C -0.6203(12) -0.0893(3) -1.0127(4) 0.0223(17) Uani 1 1 d .
H22A H -0.4717 -0.1024 -0.9794 0.027 Uiso 1 1 calc R
C23 C -0.5668(15) -0.1044(4) -1.0891(4) 0.033(2) Uani 1 1 d .
C24 C -0.4671(19) 0.0159(4) -0.9965(4) 0.038(2) Uani 1 1 d .
C25 C -0.5340(18) 0.0814(4) -0.9852(5) 0.037(2) Uani 1 1 d .
C26 C -0.388(2) 0.1263(5) -1.0118(5) 0.054(3) Uani 1 1 d .
H26A H -0.2538 0.1153 -1.0366 0.065 Uiso 1 1 calc R
C27 C -0.441(3) 0.1893(5) -1.0012(7) 0.079(4) Uani 1 1 d .
H27A H -0.3464 0.2195 -1.0206 0.094 Uiso 1 1 calc R
C28 C -0.625(3) 0.2051(6) -0.9641(7) 0.080(4) Uani 1 1 d .
H28A H -0.6529 0.2466 -0.9556 0.096 Uiso 1 1 calc R
C29 C -0.771(2) 0.1627(6) -0.9384(7) 0.078(4) Uani 1 1 d .
H29A H -0.9048 0.1748 -0.9142 0.094 Uiso 1 1 calc R
C30 C -0.724(2) 0.1006(5) -0.9477(6) 0.071(3) Uani 1 1 d .
H30A H -0.8235 0.0715 -0.9280 0.085 Uiso 1 1 calc R
C31 C -0.0689(16) -0.2561(4) -0.8150(5) 0.032(2) Uani 1 1 d .
H31A H -0.1836 -0.2458 -0.8552 0.039 Uiso 1 1 calc R
C32 C 0.1186(15) -0.2983(4) -0.8235(5) 0.036(2) Uani 1 1 d .
H32A H 0.1232 -0.3167 -0.8681 0.043 Uiso 1 1 calc R
C33 C 0.3014(15) -0.3139(3) -0.7658(5) 0.031(2) Uani 1 1 d .
C34 C 0.2745(16) -0.2859(4) -0.7011(5) 0.041(2) Uani 1 1 d .
H34A H 0.3902 -0.2943 -0.6605 0.049 Uiso 1 1 calc R
C35 C 0.0738(16) -0.2448(4) -0.6966(5) 0.036(2) Uani 1 1 d .
H35A H 0.0578 -0.2277 -0.6520 0.043 Uiso 1 1 calc R
C36 C 0.4975(16) -0.3575(4) -0.7765(5) 0.037(2) Uani 1 1 d .
H36A H 0.4983 -0.3718 -0.8233 0.044 Uiso 1 1 calc R
C37 C 0.6754(18) -0.3793(4) -0.7275(5) 0.041(3) Uani 1 1 d .
H37A H 0.6711 -0.3656 -0.6807 0.050 Uiso 1 1 calc R
C38 C 0.8835(15) -0.4234(4) -0.7378(5) 0.034(2) Uani 1 1 d .
C39 C 1.0595(16) -0.4413(4) -0.6802(4) 0.036(2) Uani 1 1 d .
H39A H 1.0517 -0.4246 -0.6348 0.043 Uiso 1 1 calc R
C40 C 1.2468(15) -0.4836(4) -0.6899(4) 0.030(2) Uani 1 1 d .
H40A H 1.3628 -0.4951 -0.6504 0.035 Uiso 1 1 calc R
C41 C 1.0998(16) -0.4907(4) -0.8108(5) 0.033(2) Uani 1 1 d .
H41A H 1.1138 -0.5072 -0.8559 0.040 Uiso 1 1 calc R
C42 C 0.9106(16) -0.4489(4) -0.8043(5) 0.039(2) Uani 1 1 d .
H42A H 0.7994 -0.4374 -0.8448 0.047 Uiso 1 1 calc R
C43 C -0.4104(15) -0.1350(4) -0.5965(4) 0.032(2) Uani 1 1 d .
C44 C -0.3658(13) -0.1494(4) -0.5152(4) 0.0296(19) Uani 1 1 d .
H44A H -0.5124 -0.1346 -0.4932 0.035 Uiso 1 1 calc R
C45 C -0.1245(14) -0.1144(3) -0.4812(4) 0.034(2) Uani 1 1 d .
H45A H 0.0214 -0.1297 -0.5022 0.040 Uiso 1 1 calc R
H45B H -0.1441 -0.0711 -0.4931 0.040 Uiso 1 1 calc R
C46 C -0.0732(15) -0.1210(4) -0.4013(4) 0.034(2) Uani 1 1 d .
H46A H -0.0552 -0.1646 -0.3901 0.040 Uiso 1 1 calc R
H46B H -0.2217 -0.1064 -0.3811 0.040 Uiso 1 1 calc R
C47 C 0.1587(14) -0.0880(4) -0.3632(4) 0.030(2) Uani 1 1 d .
C48 C -0.5372(19) -0.2524(4) -0.4956(5) 0.042(2) Uani 1 1 d .
C49 C -0.4933(19) -0.3203(4) -0.4871(5) 0.040(2) Uani 1 1 d .
C50 C -0.3055(19) -0.3512(4) -0.5171(5) 0.050(3) Uani 1 1 d .
H50A H -0.1896 -0.3293 -0.5404 0.060 Uiso 1 1 calc R
C51 C -0.289(2) -0.4142(5) -0.5128(6) 0.061(3) Uani 1 1 d .
H51A H -0.1645 -0.4343 -0.5347 0.073 Uiso 1 1 calc R
C52 C -0.450(2) -0.4486(5) -0.4771(6) 0.057(3) Uani 1 1 d .
H52A H -0.4412 -0.4913 -0.4756 0.068 Uiso 1 1 calc R
C53 C -0.626(2) -0.4164(6) -0.4438(6) 0.072(4) Uani 1 1 d .
H53A H -0.7315 -0.4377 -0.4166 0.086 Uiso 1 1 calc R
C54 C -0.6487(18) -0.3534(5) -0.4499(5) 0.050(3) Uani 1 1 d .
H54A H -0.7732 -0.3332 -0.4281 0.060 Uiso 1 1 calc R
N1 N -0.1980(13) -0.0741(3) -0.7483(4) 0.0401(17) Uani 1 1 d .
N2 N 0.3192(12) 0.3396(4) -0.7566(4) 0.0331(15) Uani 1 1 d .
N3 N -0.6592(13) -0.0247(3) -1.0003(4) 0.0304(17) Uani 1 1 d .
H3A H -0.8094 -0.0119 -0.9951 0.036 Uiso 1 1 calc R
N4 N -0.0962(12) -0.2289(3) -0.7526(4) 0.0303(17) Uani 1 1 d .
N5 N 1.2665(13) -0.5086(3) -0.7537(4) 0.0308(17) Uani 1 1 d .
N6 N -0.3343(13) -0.2158(3) -0.5011(3) 0.0306(16) Uani 1 1 d .
H6B H -0.1841 -0.2316 -0.4962 0.037 Uiso 1 1 calc R
O1 O -0.6812(10) -0.1437(3) -0.7977(3) 0.0383(16) Uani 1 1 d .
O2 O -0.5021(11) -0.1795(3) -0.8877(3) 0.056(2) Uani 1 1 d .
O3 O -0.5801(11) -0.0611(3) -1.1349(3) 0.0392(16) Uani 1 1 d .
O4 O -0.5205(12) -0.1584(3) -1.1029(3) 0.0642(19) Uani 1 1 d .
O5 O -0.2456(11) -0.0001(3) -1.0013(3) 0.0470(17) Uani 1 1 d .
O6 O -0.3585(10) -0.1774(3) -0.6387(3) 0.0371(16) Uani 1 1 d .
O7 O -0.4912(11) -0.0838(3) -0.6132(3) 0.0568(17) Uani 1 1 d .
O8 O 0.1850(10) -0.0927(3) -0.2947(3) 0.0383(16) Uani 1 1 d .
O9 O 0.3062(12) -0.0616(3) -0.3967(3) 0.059(2) Uani 1 1 d .
O10 O -0.7551(12) -0.2317(3) -0.4987(4) 0.065(2) Uani 1 1 d .

loop_
_atom_site_aniso_label
_atom_site_aniso_U_11
_atom_site_aniso_U_22
_atom_site_aniso_U_33
_atom_site_aniso_U_23
_atom_site_aniso_U_13
_atom_site_aniso_U_12
Zn1 0.0351(6) 0.0246(5) 0.0326(6) -0.0014(5) 0.0034(5) 0.0011(5)
Zn2 0.0341(6) 0.0264(5) 0.0298(6) -0.0010(5) 0.0038(4) -0.0010(5)
C1 0.062(8) 0.049(7) 0.079(8) 0.034(6) -0.029(6) -0.014(6)
C2 0.086(9) 0.026(6) 0.089(9) 0.011(6) -0.027(7) -0.010(5)
C3 0.047(6) 0.047(6) 0.051(6) -0.006(5) 0.000(5) -0.024(5)
C4 0.037(6) 0.031(5) 0.074(7) 0.010(5) -0.015(5) -0.004(4)
C5 0.043(6) 0.039(6) 0.065(7) 0.004(5) -0.001(5) -0.016(5)
C6 0.067(8) 0.035(7) 0.078(8) 0.011(5) -0.015(6) -0.018(6)
C7 0.069(8) 0.032(6) 0.073(8) 0.006(5) -0.005(6) -0.009(5)
C8 0.074(8) 0.024(5) 0.050(6) -0.006(5) 0.007(6) -0.010(5)
C9 0.050(7) 0.033(6) 0.059(7) -0.001(5) 0.005(5) -0.013(5)
C10 0.047(6) 0.038(6) 0.035(5) 0.014(4) 0.003(4) -0.006(4)
C11 0.049(6) 0.031(5) 0.051(6) -0.008(5) 0.010(5) -0.011(5)
C12 0.064(7) 0.038(6) 0.061(7) 0.021(5) 0.008(6) -0.007(5)
C13 0.037(5) 0.028(5) 0.029(5) 0.006(4) 0.006(4) -0.004(4)
C14 0.026(5) 0.032(5) 0.029(5) 0.007(4) 0.004(4) -0.003(4)
C15 0.030(5) 0.027(5) 0.031(5) -0.001(4) 0.003(4) -0.007(4)
C22 0.018(4) 0.016(4) 0.032(4) 0.002(3) 0.000(3) -0.002(3)
C23 0.036(6) 0.031(5) 0.034(5) 0.006(4) 0.014(4) 0.000(4)
C24 0.055(7) 0.033(6) 0.023(5) 0.000(4) -0.001(4) 0.008(5)
C25 0.039(6) 0.029(5) 0.040(6) -0.011(4) -0.007(5) -0.001(4)
C26 0.061(9) 0.033(6) 0.071(8) -0.010(5) 0.018(6) 0.002(5)
C27 0.106(12) 0.028(7) 0.105(11) 0.007(7) 0.028(9) -0.013(7)
C28 0.106(12) 0.034(7) 0.098(11) -0.010(7) 0.011(9) -0.010(7)
C29 0.084(10) 0.062(8) 0.095(10) -0.036(7) 0.034(8) -0.007(7)
C30 0.079(9) 0.039(7) 0.101(9) -0.024(6) 0.034(7) -0.017(6)
C31 0.031(5) 0.034(5) 0.032(5) 0.004(4) 0.003(4) 0.003(4)
C32 0.034(5) 0.031(5) 0.044(6) 0.003(4) 0.009(4) 0.010(4)
C33 0.031(5) 0.017(4) 0.047(6) -0.003(4) 0.013(4) 0.001(4)
C34 0.032(5) 0.041(6) 0.049(6) 0.004(5) 0.000(4) 0.020(4)
C35 0.034(5) 0.032(5) 0.040(5) 0.007(4) -0.002(4) 0.008(4)
C36 0.032(6) 0.027(6) 0.054(6) 0.002(4) 0.013(5) -0.009(4)
C37 0.048(7) 0.029(6) 0.049(6) 0.003(4) 0.016(5) 0.012(4)
C38 0.026(5) 0.031(5) 0.047(6) 0.009(4) 0.016(4) -0.003(4)
C39 0.040(6) 0.044(6) 0.024(5) 0.007(4) 0.003(4) 0.001(4)
C40 0.027(5) 0.035(5) 0.028(5) 0.004(4) 0.008(4) 0.008(4)
C41 0.036(6) 0.028(5) 0.034(5) -0.006(4) 0.003(4) 0.001(4)
C42 0.028(5) 0.031(5) 0.055(6) 0.006(5) -0.003(5) 0.011(4)
C43 0.032(5) 0.038(6) 0.025(5) 0.001(4) 0.003(4) 0.001(4)
C44 0.028(5) 0.033(5) 0.027(4) 0.000(3) 0.000(3) -0.006(4)
C45 0.034(5) 0.031(5) 0.035(5) -0.005(4) 0.001(4) -0.005(4)
C46 0.041(5) 0.041(5) 0.017(4) -0.001(4) -0.001(4) -0.014(4)
C47 0.024(5) 0.040(6) 0.026(5) -0.009(4) 0.000(4) 0.002(4)
C48 0.046(7) 0.030(6) 0.048(6) -0.004(4) 0.002(5) -0.009(5)
C49 0.039(6) 0.035(6) 0.044(6) -0.001(4) -0.003(5) -0.009(5)
C50 0.056(7) 0.037(6) 0.058(7) 0.008(5) 0.015(6) -0.006(5)
C51 0.078(9) 0.046(7) 0.059(7) -0.002(6) 0.009(6) 0.000(6)
C52 0.059(8) 0.044(7) 0.066(8) -0.002(6) 0.002(6) -0.007(6)
C53 0.073(9) 0.064(9) 0.081(9) 0.031(7) 0.015(7) -0.026(7)
C54 0.042(7) 0.043(7) 0.067(7) -0.006(5) 0.013(5) -0.001(5)
N1 0.044(5) 0.028(4) 0.047(4) -0.001(4) 0.002(3) -0.005(4)
N2 0.036(4) 0.034(4) 0.031(3) -0.003(4) 0.009(3) -0.006(4)
N3 0.024(4) 0.026(4) 0.043(4) -0.004(3) 0.013(3) 0.000(3)
N4 0.033(4) 0.026(4) 0.033(4) 0.005(3) 0.007(3) 0.002(3)
N5 0.036(5) 0.018(4) 0.040(4) 0.006(3) 0.010(4) 0.001(3)
N6 0.026(4) 0.033(4) 0.032(4) -0.001(3) 0.003(3) 0.002(3)
O1 0.038(4) 0.050(4) 0.024(3) 0.009(3) -0.006(3) -0.009(3)
O2 0.054(4) 0.064(5) 0.055(4) 0.026(3) 0.024(3) 0.032(4)
O3 0.058(4) 0.032(4) 0.028(3) 0.003(3) 0.008(3) 0.006(3)
O4 0.115(6) 0.039(4) 0.045(4) 0.002(4) 0.034(3) 0.019(4)
O5 0.023(4) 0.045(4) 0.074(5) -0.005(3) 0.009(3) -0.001(3)
O6 0.048(4) 0.043(4) 0.021(3) -0.005(3) 0.004(3) 0.005(3)
O7 0.078(5) 0.044(4) 0.047(4) -0.003(4) 0.001(3) 0.035(4)
O8 0.042(4) 0.046(4) 0.024(3) -0.003(3) -0.007(3) 0.002(3)
O9 0.051(4) 0.087(6) 0.039(4) -0.013(4) 0.012(3) -0.031(4)
O10 0.036(4) 0.038(4) 0.121(6) 0.012(4) 0.005(4) 0.001(3)

loop_
_atom_type_symbol
_atom_type_description
_atom_type_scat_dispersion_real
_atom_type_scat_dispersion_imag
_atom_type_scat_source
C C 0.0033 0.0016 'International Tables Vol C Tables 4.2.6.8 and 6.1.1.4'
H H 0.0000 0.0000 'International Tables Vol C Tables 4.2.6.8 and 6.1.1.4'
N N 0.0061 0.0033 'International Tables Vol C Tables 4.2.6.8 and 6.1.1.4'
O O 0.0106 0.0060 'International Tables Vol C Tables 4.2.6.8 and 6.1.1.4'
Zn Zn 0.2839 1.4301 'International Tables Vol C Tables 4.2.6.8 and 6.1.1.4'

loop_
_geom_angle_atom_site_label_1
_geom_angle_atom_site_label_2
_geom_angle_atom_site_label_3
_geom_angle
_geom_angle_site_symmetry_1
_geom_angle_site_symmetry_3
O1 Zn1 O6 116.9(2) . .
O1 Zn1 N1 97.6(3) . .
O6 Zn1 N1 107.5(3) . .
O1 Zn1 N4 129.1(3) . .
O6 Zn1 N4 93.4(2) . .
N1 Zn1 N4 111.7(3) . .
O8 Zn2 O3 110.2(2) 1_454 .
O8 Zn2 N2 101.6(3) 1_454 2_543
O3 Zn2 N2 115.7(2) . 2_543
O8 Zn2 N5 122.2(3) 1_454 2_653
O3 Zn2 N5 99.5(3) . 2_653
N2 Zn2 N5 108.4(3) 2_543 2_653
C2 C1 N1 124.4(9) . .
C2 C1 H1A 117.8 . .
N1 C1 H1A 117.8 . .
C1 C2 C3 119.6(9) . .
C1 C2 H2A 120.2 . .
C3 C2 H2A 120.2 . .
C4 C3 C2 114.4(8) . .
C4 C3 C6 119.9(9) . .
C2 C3 C6 125.7(10) . .
C5 C4 C3 121.5(9) . .
C5 C4 H4A 119.2 . .
C3 C4 H4A 119.2 . .
N1 C5 C4 123.0(9) . .
N1 C5 H5A 118.5 . .
C4 C5 H5A 118.5 . .
C7 C6 C3 124.7(10) . .
C7 C6 H6A 117.6 . .
C3 C6 H6A 117.6 . .
C6 C7 C8 124.5(11) . .
C6 C7 H7A 117.7 . .
C8 C7 H7A 117.7 . .
C12 C8 C9 117.3(9) . .
C12 C8 C7 122.8(9) . .
C9 C8 C7 119.8(10) . .
C10 C9 C8 117.7(9) . .
C10 C9 H9A 121.1 . .
C8 C9 H9A 121.1 . .
N2 C10 C9 126.8(9) . .
N2 C10 H10A 116.6 . .
C9 C10 H10A 116.6 . .
N2 C11 C12 123.1(9) . .
N2 C11 H11A 118.5 . .
C12 C11 H11A 118.5 . .
C11 C12 C8 119.7(9) . .
C11 C12 H12A 120.1 . .
C8 C12 H12A 120.1 . .
O2 C13 O1 122.1(8) . .
O2 C13 C14 122.1(7) . .
O1 C13 C14 115.9(7) . .
C13 C14 C15 113.7(6) . .
C13 C14 H14A 108.8 . .
C15 C14 H14A 108.8 . .
C13 C14 H14B 108.8 . .
C15 C14 H14B 108.8 . .
H14A C14 H14B 107.7 . .
C14 C15 C22 113.6(6) . .
C14 C15 H15A 108.8 . .
C22 C15 H15A 108.8 . .
C14 C15 H15B 108.8 . .
C22 C15 H15B 108.8 . .
H15A C15 H15B 107.7 . .
N3 C22 C23 114.2(6) . .
N3 C22 C15 110.2(6) . .
C23 C22 C15 109.8(6) . .
N3 C22 H22A 107.5 . .
C23 C22 H22A 107.5 . .
C15 C22 H22A 107.5 . .
O4 C23 O3 124.0(7) . .
O4 C23 C22 117.9(7) . .
O3 C23 C22 118.1(7) . .
O5 C24 N3 122.0(9) . .
O5 C24 C25 121.7(9) . .
N3 C24 C25 116.3(9) . .
C30 C25 C26 117.2(9) . .
C30 C25 C24 124.8(9) . .
C26 C25 C24 118.0(9) . .
C25 C26 C27 120.0(10) . .
C25 C26 H26A 120.0 . .
C27 C26 H26A 120.0 . .
C28 C27 C26 120.3(11) . .
C28 C27 H27A 119.9 . .
C26 C27 H27A 119.9 . .
C29 C28 C27 121.0(13) . .
C29 C28 H28A 119.5 . .
C27 C28 H28A 119.5 . .
C28 C29 C30 120.4(12) . .
C28 C29 H29A 119.8 . .
C30 C29 H29A 119.8 . .
C25 C30 C29 121.1(11) . .
C25 C30 H30A 119.4 . .
C29 C30 H30A 119.4 . .
N4 C31 C32 124.0(8) . .
N4 C31 H31A 118.0 . .
C32 C31 H31A 118.0 . .
C31 C32 C33 120.7(8) . .
C31 C32 H32A 119.7 . .
C33 C32 H32A 119.7 . .
C34 C33 C32 115.6(8) . .
C34 C33 C36 125.0(8) . .
C32 C33 C36 119.5(8) . .
C33 C34 C35 120.1(8) . .
C33 C34 H34A 119.9 . .
C35 C34 H34A 119.9 . .
N4 C35 C34 123.8(9) . .
N4 C35 H35A 118.1 . .
C34 C35 H35A 118.1 . .
C37 C36 C33 127.2(8) . .
C37 C36 H36A 116.4 . .
C33 C36 H36A 116.4 . .
C36 C37 C38 128.0(8) . .
C36 C37 H37A 116.0 . .
C38 C37 H37A 116.0 . .
C39 C38 C42 116.7(8) . .
C39 C38 C37 120.8(9) . .
C42 C38 C37 122.5(8) . .
C38 C39 C40 120.3(8) . .
C38 C39 H39A 119.8 . .
C40 C39 H39A 119.8 . .
N5 C40 C39 122.2(8) . .
N5 C40 H40A 118.9 . .
C39 C40 H40A 118.9 . .
N5 C41 C42 122.1(8) . .
N5 C41 H41A 119.0 . .
C42 C41 H41A 119.0 . .
C41 C42 C38 120.5(8) . .
C41 C42 H42A 119.8 . .
C38 C42 H42A 119.8 . .
O7 C43 O6 127.0(7) . .
O7 C43 C44 116.2(7) . .
O6 C43 C44 116.8(7) . .
N6 C44 C43 112.0(6) . .
N6 C44 C45 109.8(6) . .
C43 C44 C45 108.4(6) . .
N6 C44 H44A 108.8 . .
C43 C44 H44A 108.8 . .
C45 C44 H44A 108.8 . .
C46 C45 C44 113.3(6) . .
C46 C45 H45A 108.9 . .
C44 C45 H45A 108.9 . .
C46 C45 H45B 108.9 . .
C44 C45 H45B 108.9 . .
H45A C45 H45B 107.7 . .
C45 C46 C47 117.0(6) . .
C45 C46 H46A 108.0 . .
C47 C46 H46A 108.0 . .
C45 C46 H46B 108.0 . .
C47 C46 H46B 108.0 . .
H46A C46 H46B 107.3 . .
O9 C47 O8 124.5(7) . .
O9 C47 C46 121.3(7) . .
O8 C47 C46 114.1(7) . .
O10 C48 N6 122.0(9) . .
O10 C48 C49 119.7(9) . .
N6 C48 C49 118.3(9) . .
C50 C49 C54 118.1(9) . .
C50 C49 C48 123.1(9) . .
C54 C49 C48 118.8(10) . .
C49 C50 C51 120.3(11) . .
C49 C50 H50A 119.8 . .
C51 C50 H50A 119.8 . .
C52 C51 C50 122.2(12) . .
C52 C51 H51A 118.9 . .
C50 C51 H51A 118.9 . .
C51 C52 C53 116.4(11) . .
C51 C52 H52A 121.8 . .
C53 C52 H52A 121.8 . .
C54 C53 C52 121.6(11) . .
C54 C53 H53A 119.2 . .
C52 C53 H53A 119.2 . .
C49 C54 C53 121.2(11) . .
C49 C54 H54A 119.4 . .
C53 C54 H54A 119.4 . .
C5 N1 C1 117.2(8) . .
C5 N1 Zn1 119.6(6) . .
C1 N1 Zn1 122.5(6) . .
C10 N2 C11 115.3(8) . .
C10 N2 Zn2 122.7(6) . 2_553
C11 N2 Zn2 121.1(6) . 2_553
C24 N3 C22 121.7(7) . .
C24 N3 H3A 119.2 . .
C22 N3 H3A 119.2 . .
C35 N4 C31 115.7(7) . .
C35 N4 Zn1 119.4(6) . .
C31 N4 Zn1 124.6(6) . .
C40 N5 C41 118.2(7) . .
C40 N5 Zn2 123.3(6) . 2_643
C41 N5 Zn2 118.1(6) . 2_643
C48 N6 C44 121.2(7) . .
C48 N6 H6B 119.4 . .
C44 N6 H6B 119.4 . .
C13 O1 Zn1 111.9(5) . .
C23 O3 Zn2 118.4(5) . .
C43 O6 Zn1 120.2(5) . .
C47 O8 Zn2 125.4(5) . 1_656

loop_
_geom_bond_atom_site_label_1
_geom_bond_atom_site_label_2
_geom_bond_distance
_geom_bond_site_symmetry_2
Zn1 O1 1.939(5) .
Zn1 O6 1.947(5) .
Zn1 N1 2.058(8) .
Zn1 N4 2.061(7) .
Zn2 O8 1.897(5) 1_454
Zn2 O3 1.957(5) .
Zn2 N2 2.037(8) 2_543
Zn2 N5 2.043(7) 2_653
C1 C2 1.347(12) .
C1 N1 1.356(11) .
C1 H1A 0.9300 .
C2 C3 1.432(13) .
C2 H2A 0.9300 .
C3 C4 1.404(12) .
C3 C6 1.458(13) .
C4 C5 1.373(11) .
C4 H4A 0.9300 .
C5 N1 1.310(10) .
C5 H5A 0.9300 .
C6 C7 1.298(10) .
C6 H6A 0.9300 .
C7 C8 1.493(13) .
C7 H7A 0.9300 .
C8 C12 1.383(13) .
C8 C9 1.404(12) .
C9 C10 1.364(12) .
C9 H9A 0.9300 .
C10 N2 1.327(10) .
C10 H10A 0.9300 .
C11 N2 1.344(11) .
C11 C12 1.396(12) .
C11 H11A 0.9300 .
C12 H12A 0.9300 .
C13 O2 1.207(9) .
C13 O1 1.289(8) .
C13 C14 1.501(10) .
C14 C15 1.531(9) .
C14 H14A 0.9700 .
C14 H14B 0.9700 .
C15 C22 1.542(9) .
C15 H15A 0.9700 .
C15 H15B 0.9700 .
C22 N3 1.441(9) .
C22 C23 1.531(10) .
C22 H22A 0.9800 .
C23 O4 1.231(10) .
C23 O3 1.269(9) .
C24 O5 1.238(10) .
C24 N3 1.342(10) .
C24 C25 1.487(12) .
C25 C30 1.367(13) .
C25 C26 1.379(12) .
C26 C27 1.416(15) .
C26 H26A 0.9300 .
C27 C28 1.312(15) .
C27 H27A 0.9300 .
C28 C29 1.334(15) .
C28 H28A 0.9300 .
C29 C30 1.387(13) .
C29 H29A 0.9300 .
C30 H30A 0.9300 .
C31 N4 1.333(9) .
C31 C32 1.377(10) .
C31 H31A 0.9300 .
C32 C33 1.393(11) .
C32 H32A 0.9300 .
C33 C34 1.380(11) .
C33 C36 1.439(11) .
C34 C35 1.398(10) .
C34 H34A 0.9300 .
C35 N4 1.334(9) .
C35 H35A 0.9300 .
C36 C37 1.313(10) .
C36 H36A 0.9300 .
C37 C38 1.492(11) .
C37 H37A 0.9300 .
C38 C39 1.383(10) .
C38 C42 1.387(11) .
C39 C40 1.382(11) .
C39 H39A 0.9300 .
C40 N5 1.330(9) .
C40 H40A 0.9300 .
C41 N5 1.349(10) .
C41 C42 1.369(11) .
C41 H41A 0.9300 .
C42 H42A 0.9300 .
C43 O7 1.217(10) .
C43 O6 1.268(9) .
C43 C44 1.542(10) .
C44 N6 1.471(10) .
C44 C45 1.549(9) .
C44 H44A 0.9800 .
C45 C46 1.493(9) .
C45 H45A 0.9700 .
C45 H45B 0.9700 .
C46 C47 1.515(10) .
C46 H46A 0.9700 .
C46 H46B 0.9700 .
C47 O9 1.210(9) .
C47 O8 1.276(8) .
C48 O10 1.233(10) .
C48 N6 1.351(10) .
C48 C49 1.498(12) .
C49 C50 1.380(13) .
C49 C54 1.354(13) .
C50 C51 1.373(13) .
C50 H50A 0.9300 .
C51 C52 1.372(13) .
C51 H51A 0.9300 .
C52 C53 1.378(14) .
C52 H52A 0.9300 .
C53 C54 1.377(13) .
C53 H53A 0.9300 .
C54 H54A 0.9300 .
N2 Zn2 2.037(8) 2_553
N3 H3A 0.8600 .
N5 Zn2 2.043(7) 2_643
N6 H6B 0.8600 .
O8 Zn2 1.897(5) 1_656
